data_4071566
loop_
_publ_author_name
'Lorber, Christian'
'Choukroun, Robert'
'Vendier, Laure'

_publ_section_title
;
 Reactivity of B(C6F5)3with Simple Early Transition Metal Alkoxides:
 Alkoxide-Aryl Exchange, THF Ring-Opening, or Acetonitrile CC Coupling
;
_journal_issue 19
_journal_name_full Organometallics
_journal_page_first 5017
_journal_paper_doi 10.1021/om800234z
_journal_volume 27
_journal_year 2008
_chemical_compound_source 'synthesis as described'
_chemical_formula_moiety 'C48 H54 B2 F20 O8 Zr2'
_chemical_formula_sum 'C48 H54 B2 F20 O8 Zr2'
_chemical_formula_weight 1342.97
_chemical_name_systematic
;
 ?
;
_space_group_IT_number 2
_symmetry_cell_setting triclinic
_symmetry_Int_Tables_number 2
_symmetry_space_group_name_Hall '-P 1'
_symmetry_space_group_name_H-M 'P -1'
_atom_sites_solution_hydrogens geom
_atom_sites_solution_primary direct
_atom_sites_solution_secondary difmap
_cell_angle_alpha 110.37(2)
_cell_angle_beta 105.386(18)
_cell_angle_gamma 98.153(18)
_cell_formula_units_Z 1
_cell_length_a 10.872(2)
_cell_length_b 11.866(3)
_cell_length_c 12.017(3)
_cell_measurement_reflns_used 4500
_cell_measurement_temperature 180
_cell_measurement_theta_max 32.0223
_cell_measurement_theta_min 3.193
_cell_measurement_wavelength 0.71073
_cell_volume 1353.4(6)
_computing_cell_refinement 'CrysAlis RED, Oxford Diffraction Ltd.'
_computing_data_collection 'CrysAlis CCD, Oxford Diffraction Ltd.'
_computing_data_reduction 'CrysAlis RED, Oxford Diffraction Ltd.'
_computing_molecular_graphics 'Ortep-3 for Windows (Farrugia, 1997)'
_computing_publication_material 'WinGX publication routines (Farrugia, 1999)'
_computing_structure_refinement 'SHELXL-97 (Sheldrick, 1997)'
_computing_structure_solution 'SIR92 (Giacovazzo et al, 1993)'
_diffrn_ambient_temperature 180
_diffrn_measured_fraction_theta_full 0.997
_diffrn_measured_fraction_theta_max 0.997
_diffrn_measurement_device_type 'Oxford-Diffraction XCALIBUR'
_diffrn_measurement_method \w-\f
_diffrn_radiation_monochromator graphite
_diffrn_radiation_source 'fine-focus sealed tube'
_diffrn_radiation_type MoK\a
_diffrn_radiation_wavelength 0.71073
_diffrn_reflns_av_R_equivalents 0.046
_diffrn_reflns_av_unetI/netI 0.0567
_diffrn_reflns_limit_h_max 12
_diffrn_reflns_limit_h_min -12
_diffrn_reflns_limit_k_max 13
_diffrn_reflns_limit_k_min -12
_diffrn_reflns_limit_l_max 14
_diffrn_reflns_limit_l_min -14
_diffrn_reflns_number 8990
_diffrn_reflns_theta_full 24.71
_diffrn_reflns_theta_max 24.71
_diffrn_reflns_theta_min 3.2
_diffrn_standards_decay_% 0
_diffrn_standards_interval_count 0
_diffrn_standards_interval_time 0
_diffrn_standards_number 0
_exptl_absorpt_coefficient_mu 0.505
_exptl_absorpt_correction_T_max 0.922
_exptl_absorpt_correction_T_min 0.838
_exptl_absorpt_correction_type multi-scan
_exptl_absorpt_process_details
;
[c.f. r.h. blessing, acta cryst. (1995), a51, 33-38]
;
_exptl_crystal_colour colourless
_exptl_crystal_density_diffrn 1.648
_exptl_crystal_density_method 'not measured'
_exptl_crystal_description block
_exptl_crystal_F_000 676
_exptl_crystal_size_max 0.35
_exptl_crystal_size_mid 0.25
_exptl_crystal_size_min 0.15
_refine_diff_density_max 0.819
_refine_diff_density_min -0.814
_refine_diff_density_rms 0.089
_refine_ls_extinction_method none
_refine_ls_goodness_of_fit_ref 1.013
_refine_ls_hydrogen_treatment constr
_refine_ls_matrix_type full
_refine_ls_number_parameters 370
_refine_ls_number_reflns 4593
_refine_ls_number_restraints 0
_refine_ls_restrained_S_all 1.013
_refine_ls_R_factor_all 0.0488
_refine_ls_R_factor_gt 0.0404
_refine_ls_shift/su_max 0
_refine_ls_shift/su_mean 0
_refine_ls_structure_factor_coef Fsqd
_refine_ls_weighting_details 'calc w=1/[\s^2^(Fo^2^)+(0.0447P)^2^+0.0000P] where P=(Fo^2^+2Fc^2^)/3'
_refine_ls_weighting_scheme calc
_refine_ls_wR_factor_gt 0.0973
_refine_ls_wR_factor_ref 0.1023
_reflns_number_gt 3810
_reflns_number_total 4593
_reflns_threshold_expression >2\s(I)
_cod_data_source_file om800234z_si_002.cif
_cod_data_source_block (7)
_cod_original_cell_volume 1353.3(6)
_cod_database_code 4071566

loop_
_symmetry_equiv_pos_as_xyz
'x, y, z'
'-x, -y, -z'

loop_
_atom_site_label
_atom_site_type_symbol
_atom_site_fract_x
_atom_site_fract_y
_atom_site_fract_z
_atom_site_U_iso_or_equiv
_atom_site_adp_type
_atom_site_occupancy
_atom_site_symmetry_multiplicity
_atom_site_calc_flag
_atom_site_refinement_flags
C1 C -0.0609(3) 0.2428(3) 0.2615(3) 0.0190(7) Uani 1 1 d .
C2 C -0.1284(3) 0.1884(3) 0.3223(3) 0.0225(7) Uani 1 1 d .
C3 C -0.2301(3) 0.2278(3) 0.3611(3) 0.0286(8) Uani 1 1 d .
C4 C -0.2724(3) 0.3232(3) 0.3374(3) 0.0283(8) Uani 1 1 d .
C5 C -0.2130(3) 0.3769(3) 0.2728(3) 0.0265(8) Uani 1 1 d .
C6 C -0.1124(3) 0.3344(3) 0.2355(3) 0.0224(7) Uani 1 1 d .
C7 C 0.1785(3) 0.3066(3) 0.2225(3) 0.0184(7) Uani 1 1 d .
C8 C 0.2666(3) 0.2698(3) 0.1602(3) 0.0193(7) Uani 1 1 d .
C9 C 0.3759(3) 0.3471(3) 0.1651(3) 0.0267(8) Uani 1 1 d .
C10 C 0.4006(3) 0.4733(3) 0.2326(3) 0.0286(8) Uani 1 1 d .
C11 C 0.3176(3) 0.5166(3) 0.2966(3) 0.0264(8) Uani 1 1 d .
C12 C 0.2119(3) 0.4339(3) 0.2928(3) 0.0211(7) Uani 1 1 d .
O1 O 0.1264(2) 0.12140(18) 0.27805(19) 0.0184(5) Uani 1 1 d .
C14 C 0.2220(3) 0.1678(3) 0.4082(3) 0.0234(7) Uani 1 1 d .
C15 C 0.3626(3) 0.2076(3) 0.4079(3) 0.0298(8) Uani 1 1 d .
H15A H 0.3753 0.1454 0.3384 0.045 Uiso 1 1 calc R
H15B H 0.4254 0.2166 0.4856 0.045 Uiso 1 1 calc R
H15C H 0.3749 0.2856 0.3996 0.045 Uiso 1 1 calc R
C16 C 0.2072(4) 0.0581(3) 0.4454(3) 0.0299(8) Uani 1 1 d .
H16A H 0.1189 0.0348 0.4453 0.045 Uiso 1 1 calc R
H16B H 0.2689 0.081 0.5284 0.045 Uiso 1 1 calc R
H16C H 0.2245 -0.011 0.3862 0.045 Uiso 1 1 calc R
C17 C 0.1906(4) 0.2774(3) 0.4988(3) 0.0317(8) Uani 1 1 d .
H17A H 0.1908 0.3426 0.4689 0.048 Uiso 1 1 calc R
H17B H 0.2561 0.3078 0.5811 0.048 Uiso 1 1 calc R
H17C H 0.1051 0.2508 0.5032 0.048 Uiso 1 1 calc R
O2 O -0.0035(2) 0.10098(18) 0.08298(18) 0.0176(5) Uani 1 1 d .
O4 O 0.0250(2) 0.1635(2) -0.1408(2) 0.0248(5) Uani 1 1 d .
C20 C 0.0771(3) 0.2653(3) -0.1690(3) 0.0248(7) Uani 1 1 d .
C21 C 0.0926(4) 0.3850(3) -0.0597(3) 0.0344(9) Uani 1 1 d .
H21A H 0.0082 0.3893 -0.0505 0.052 Uiso 1 1 calc R
H21B H 0.1274 0.4546 -0.0756 0.052 Uiso 1 1 calc R
H21C H 0.1522 0.387 0.0163 0.052 Uiso 1 1 calc R
C22 C 0.2084(4) 0.2500(4) -0.1845(4) 0.0374(9) Uani 1 1 d .
H22A H 0.2646 0.246 -0.1102 0.056 Uiso 1 1 calc R
H22B H 0.2498 0.3197 -0.1967 0.056 Uiso 1 1 calc R
H22C H 0.1941 0.1746 -0.2564 0.056 Uiso 1 1 calc R
O3 O -0.2510(2) 0.0882(2) -0.1416(2) 0.0245(5) Uani 1 1 d .
C24 C -0.3712(3) 0.1286(3) -0.1558(3) 0.0281(8) Uani 1 1 d .
C25 C -0.4567(5) 0.0591(5) -0.1075(6) 0.0741(17) Uani 1 1 d .
H25A H -0.4697 -0.0288 -0.1514 0.111 Uiso 1 1 calc R
H25B H -0.5406 0.0788 -0.1218 0.111 Uiso 1 1 calc R
H25C H -0.414 0.0833 -0.0188 0.111 Uiso 1 1 calc R
C26 C -0.4388(4) 0.1009(4) -0.2936(4) 0.0489(11) Uani 1 1 d .
H26A H -0.38 0.1423 -0.3227 0.073 Uiso 1 1 calc R
H26B H -0.5173 0.1302 -0.3029 0.073 Uiso 1 1 calc R
H26C H -0.4619 0.0128 -0.3425 0.073 Uiso 1 1 calc R
C27 C -0.3343(4) 0.2685(4) -0.0809(4) 0.0479(11) Uani 1 1 d .
H27A H -0.2931 0.2875 0.007 0.072 Uiso 1 1 calc R
H27B H -0.4125 0.2982 -0.0925 0.072 Uiso 1 1 calc R
H27C H -0.274 0.3083 -0.11 0.072 Uiso 1 1 calc R
Zr1 Zr -0.08446(3) 0.04847(3) -0.10954(3) 0.01750(12) Uani 1 1 d .
B1 B 0.0579(4) 0.1976(3) 0.2133(3) 0.0186(8) Uani 1 1 d .
F2 F -0.0957(2) 0.09208(17) 0.34715(19) 0.0334(5) Uani 1 1 d .
F3 F -0.2887(2) 0.1717(2) 0.4202(2) 0.0424(6) Uani 1 1 d .
F4 F -0.3703(2) 0.3636(2) 0.3740(2) 0.0424(6) Uani 1 1 d .
F5 F -0.2552(2) 0.46870(18) 0.2453(2) 0.0378(5) Uani 1 1 d .
F6 F -0.06470(18) 0.38659(17) 0.16655(18) 0.0283(4) Uani 1 1 d .
F8 F 0.25116(18) 0.14471(16) 0.09359(17) 0.0266(4) Uani 1 1 d .
F9 F 0.45792(19) 0.30203(19) 0.1044(2) 0.0366(5) Uani 1 1 d .
F10 F 0.5032(2) 0.55189(19) 0.2351(2) 0.0422(6) Uani 1 1 d .
F11 F 0.3406(2) 0.63883(17) 0.3634(2) 0.0369(5) Uani 1 1 d .
F12 F 0.14206(18) 0.48561(16) 0.36639(18) 0.0280(4) Uani 1 1 d .
C28 C -0.0199(4) 0.2603(4) -0.2886(3) 0.0375(9) Uani 1 1 d .
H28A H -0.0281 0.1853 -0.3583 0.056 Uiso 1 1 calc R
H28B H 0.0114 0.331 -0.3045 0.056 Uiso 1 1 calc R
H28C H -0.1046 0.2615 -0.2787 0.056 Uiso 1 1 calc R

loop_
_atom_site_aniso_label
_atom_site_aniso_U_11
_atom_site_aniso_U_22
_atom_site_aniso_U_33
_atom_site_aniso_U_23
_atom_site_aniso_U_13
_atom_site_aniso_U_12
C1 0.0194(16) 0.0162(15) 0.0149(16) 0.0006(13) 0.0049(13) 0.0014(13)
C2 0.0258(18) 0.0199(17) 0.0228(18) 0.0087(14) 0.0101(15) 0.0049(14)
C3 0.0234(18) 0.038(2) 0.0261(19) 0.0135(16) 0.0131(16) 0.0035(16)
C4 0.0171(17) 0.039(2) 0.0237(18) 0.0056(16) 0.0076(15) 0.0103(15)
C5 0.0243(18) 0.0253(18) 0.0264(19) 0.0061(15) 0.0075(15) 0.0092(15)
C6 0.0211(17) 0.0229(17) 0.0199(17) 0.0061(14) 0.0076(14) 0.0011(14)
C7 0.0160(16) 0.0194(16) 0.0173(16) 0.0070(13) 0.0026(13) 0.0040(13)
C8 0.0188(16) 0.0163(16) 0.0213(17) 0.0067(14) 0.0056(14) 0.0048(13)
C9 0.0173(17) 0.036(2) 0.0298(19) 0.0134(16) 0.0113(15) 0.0094(15)
C10 0.0188(17) 0.0304(19) 0.035(2) 0.0148(17) 0.0076(16) -0.0003(15)
C11 0.0246(18) 0.0190(17) 0.0278(19) 0.0067(15) 0.0033(15) 0.0001(14)
C12 0.0223(17) 0.0201(16) 0.0194(17) 0.0056(14) 0.0072(14) 0.0066(14)
O1 0.0200(11) 0.0208(11) 0.0134(11) 0.0062(9) 0.0053(9) 0.0046(9)
C14 0.0227(17) 0.0256(18) 0.0184(17) 0.0087(14) 0.0038(14) 0.0019(14)
C15 0.0245(18) 0.035(2) 0.0212(18) 0.0101(16) -0.0018(15) 0.0034(16)
C16 0.034(2) 0.036(2) 0.0200(18) 0.0149(16) 0.0040(16) 0.0109(16)
C17 0.038(2) 0.033(2) 0.0171(18) 0.0048(15) 0.0060(16) 0.0069(16)
O2 0.0216(11) 0.0165(11) 0.0131(11) 0.0032(9) 0.0075(9) 0.0043(9)
O4 0.0306(13) 0.0239(12) 0.0249(13) 0.0127(10) 0.0132(11) 0.0070(10)
C20 0.0301(19) 0.0194(16) 0.0263(19) 0.0116(15) 0.0105(15) 0.0024(14)
C21 0.050(2) 0.0222(18) 0.031(2) 0.0124(16) 0.0128(18) 0.0060(17)
C22 0.036(2) 0.044(2) 0.038(2) 0.0204(19) 0.0195(19) 0.0047(18)
O3 0.0236(12) 0.0284(12) 0.0232(12) 0.0111(10) 0.0079(10) 0.0106(10)
C24 0.0206(18) 0.0327(19) 0.039(2) 0.0176(17) 0.0130(16) 0.0160(15)
C25 0.058(3) 0.094(4) 0.128(5) 0.076(4) 0.064(4) 0.046(3)
C26 0.042(2) 0.049(3) 0.041(2) 0.011(2) -0.005(2) 0.023(2)
C27 0.045(3) 0.041(2) 0.043(3) 0.004(2) 0.004(2) 0.023(2)
Zr1 0.01886(18) 0.01754(18) 0.01595(18) 0.00638(13) 0.00626(13) 0.00455(12)
B1 0.0203(19) 0.0169(18) 0.0172(18) 0.0045(15) 0.0075(15) 0.0053(15)
F2 0.0364(12) 0.0314(11) 0.0442(13) 0.0223(10) 0.0217(10) 0.0105(9)
F3 0.0379(13) 0.0576(14) 0.0475(14) 0.0288(12) 0.0290(11) 0.0120(11)
F4 0.0290(12) 0.0658(15) 0.0399(13) 0.0179(12) 0.0219(10) 0.0238(11)
F5 0.0346(12) 0.0364(11) 0.0489(14) 0.0181(10) 0.0162(11) 0.0227(10)
F6 0.0265(10) 0.0331(11) 0.0342(11) 0.0199(9) 0.0142(9) 0.0100(9)
F8 0.0275(10) 0.0243(10) 0.0288(11) 0.0051(9) 0.0164(9) 0.0099(8)
F9 0.0242(11) 0.0474(13) 0.0418(13) 0.0153(11) 0.0202(10) 0.0102(9)
F10 0.0252(11) 0.0400(12) 0.0582(15) 0.0201(11) 0.0157(11) -0.0047(9)
F11 0.0354(12) 0.0185(10) 0.0457(13) 0.0064(10) 0.0099(10) -0.0020(9)
F12 0.0287(11) 0.0220(10) 0.0276(11) 0.0020(8) 0.0123(9) 0.0051(8)
C28 0.042(2) 0.040(2) 0.031(2) 0.0211(18) 0.0070(18) 0.0061(18)

loop_
_atom_type_symbol
_atom_type_description
_atom_type_scat_dispersion_real
_atom_type_scat_dispersion_imag
_atom_type_scat_source
C C 0.0033 0.0016 'International Tables Vol C Tables 4.2.6.8 and 6.1.1.4'
H H 0 0 'International Tables Vol C Tables 4.2.6.8 and 6.1.1.4'
O O 0.0106 0.006 'International Tables Vol C Tables 4.2.6.8 and 6.1.1.4'
Zr Zr -2.9673 0.5597 'International Tables Vol C Tables 4.2.6.8 and 6.1.1.4'
B B 0.0013 0.0007 'International Tables Vol C Tables 4.2.6.8 and 6.1.1.4'
F F 0.0171 0.0103 'International Tables Vol C Tables 4.2.6.8 and 6.1.1.4'

loop_
_geom_angle_atom_site_label_1
_geom_angle_atom_site_label_2
_geom_angle_atom_site_label_3
_geom_angle
_geom_angle_site_symmetry_1
_geom_angle_site_symmetry_3
C6 C1 C2 113.0(3) . .
C6 C1 B1 121.7(3) . .
C2 C1 B1 125.1(3) . .
F2 C2 C3 115.6(3) . .
F2 C2 C1 120.4(3) . .
C3 C2 C1 124.0(3) . .
F3 C3 C4 119.7(3) . .
F3 C3 C2 120.4(3) . .
C4 C3 C2 119.9(3) . .
F4 C4 C3 121.3(3) . .
F4 C4 C5 120.1(3) . .
C3 C4 C5 118.6(3) . .
F5 C5 C6 120.7(3) . .
F5 C5 C4 119.7(3) . .
C6 C5 C4 119.5(3) . .
F6 C6 C1 119.1(3) . .
F6 C6 C5 116.0(3) . .
C1 C6 C5 124.9(3) . .
C12 C7 C8 112.8(3) . .
C12 C7 B1 128.6(3) . .
C8 C7 B1 118.5(2) . .
C9 C8 F8 114.9(3) . .
C9 C8 C7 125.7(3) . .
F8 C8 C7 119.3(3) . .
F9 C9 C8 121.3(3) . .
F9 C9 C10 120.0(3) . .
C8 C9 C10 118.6(3) . .
F10 C10 C11 120.8(3) . .
F10 C10 C9 120.3(3) . .
C11 C10 C9 118.9(3) . .
F11 C11 C10 119.8(3) . .
F11 C11 C12 120.3(3) . .
C10 C11 C12 120.0(3) . .
F12 C12 C11 115.1(3) . .
F12 C12 C7 121.0(3) . .
C11 C12 C7 123.9(3) . .
C14 O1 B1 127.6(2) . .
C14 O1 Zr1 132.27(17) . 2
B1 O1 Zr1 97.98(16) . 2
O1 C14 C16 105.1(2) . .
O1 C14 C17 111.3(3) . .
C16 C14 C17 110.4(3) . .
O1 C14 C15 109.6(2) . .
C16 C14 C15 110.7(3) . .
C17 C14 C15 109.7(3) . .
B1 O2 Zr1 151.30(19) . .
B1 O2 Zr1 98.76(17) . 2
Zr1 O2 Zr1 106.67(8) . 2
C20 O4 Zr1 164.1(2) . .
O4 C20 C21 107.5(3) . .
O4 C20 C22 106.9(3) . .
C21 C20 C22 112.0(3) . .
O4 C20 C28 109.2(3) . .
C21 C20 C28 109.5(3) . .
C22 C20 C28 111.6(3) . .
C24 O3 Zr1 174.8(2) . .
O3 C24 C25 107.2(3) . .
O3 C24 C26 109.3(3) . .
C25 C24 C26 111.5(4) . .
O3 C24 C27 108.0(3) . .
C25 C24 C27 112.3(4) . .
C26 C24 C27 108.4(3) . .
O4 Zr1 O3 104.62(10) . .
O4 Zr1 O2 103.45(9) . .
O3 Zr1 O2 107.48(9) . .
O4 Zr1 O1 101.37(9) . 2
O3 Zr1 O1 100.90(9) . 2
O2 Zr1 O1 135.69(8) . 2
O4 Zr1 O2 113.77(9) . 2
O3 Zr1 O2 140.41(9) . 2
O2 Zr1 O2 73.33(8) . 2
O1 Zr1 O2 63.18(8) 2 2
O4 Zr1 B1 113.14(10) . 2
O3 Zr1 B1 122.90(10) . 2
O2 Zr1 B1 103.55(9) . 2
O1 Zr1 B1 32.33(9) 2 2
O2 Zr1 B1 31.02(9) 2 2
O4 Zr1 Zr1 113.55(7) . 2
O3 Zr1 Zr1 132.60(7) . 2
O2 Zr1 Zr1 38.06(6) . 2
O1 Zr1 Zr1 98.10(6) 2 2
O2 Zr1 Zr1 35.27(5) 2 2
B1 Zr1 Zr1 65.78(8) 2 2
O2 B1 O1 99.6(2) . .
O2 B1 C1 107.6(2) . .
O1 B1 C1 114.3(3) . .
O2 B1 C7 111.0(2) . .
O1 B1 C7 105.6(2) . .
C1 B1 C7 117.4(2) . .
O2 B1 Zr1 50.22(13) . 2
O1 B1 Zr1 49.69(12) . 2
C1 B1 Zr1 128.2(2) . 2
C7 B1 Zr1 114.40(19) . 2

loop_
_geom_bond_atom_site_label_1
_geom_bond_atom_site_label_2
_geom_bond_distance
_geom_bond_site_symmetry_2
C1 C6 1.381(5) .
C1 C2 1.402(4) .
C1 B1 1.633(4) .
C2 F2 1.349(4) .
C2 C3 1.389(5) .
C3 F3 1.342(4) .
C3 C4 1.370(5) .
C4 F4 1.343(4) .
C4 C5 1.386(5) .
C5 F5 1.348(4) .
C5 C6 1.382(4) .
C6 F6 1.354(4) .
C7 C12 1.386(4) .
C7 C8 1.393(4) .
C7 B1 1.658(5) .
C8 C9 1.368(5) .
C8 F8 1.379(3) .
C9 F9 1.349(4) .
C9 C10 1.378(5) .
C10 F10 1.335(4) .
C10 C11 1.377(5) .
C11 F11 1.338(4) .
C11 C12 1.381(5) .
C12 F12 1.359(3) .
O1 C14 1.485(4) .
O1 B1 1.533(4) .
O1 Zr1 2.186(2) 2
C14 C16 1.518(5) .
C14 C17 1.527(5) .
C14 C15 1.535(5) .
O2 B1 1.480(4) .
O2 Zr1 2.068(2) .
O2 Zr1 2.208(2) 2
O4 C20 1.445(4) .
O4 Zr1 1.885(2) .
C20 C21 1.512(5) .
C20 C22 1.516(5) .
C20 C28 1.516(5) .
O3 C24 1.444(4) .
O3 Zr1 1.909(2) .
C24 C25 1.510(6) .
C24 C26 1.516(5) .
C24 C27 1.519(5) .
Zr1 O1 2.186(2) 2
Zr1 O2 2.208(2) 2
Zr1 B1 2.839(3) 2
Zr1 Zr1 3.4306(9) 2
B1 Zr1 2.839(3) 2
